data_4101343
loop_
_publ_author_name
'Hayton, Trevor W'
'Boncella, James M'
'Scott, Brian L'
'Batista, Enrique R'
'Hay, P Jeffrey'

_publ_section_title
;
 Synthesis and reactivity of the imido analogues of the uranyl ion.
;
_journal_issue 32
_journal_name_full 'Journal of the American Chemical Society'
_journal_page_first 10549
_journal_page_last 10559
_journal_paper_doi 10.1021/ja0629155
_journal_volume 128
_journal_year 2006
_chemical_formula_sum 'C18 H44 I2 N2 O P2 U'
_chemical_formula_weight 858.32
_chemical_name_systematic
; 
 ? 
;
_space_group_IT_number 114
_symmetry_cell_setting tetragonal
_symmetry_space_group_name_Hall 'P -4 2n'
_symmetry_space_group_name_H-M 'P -4 21 c'
_atom_sites_solution_hydrogens geom
_atom_sites_solution_primary direct
_atom_sites_solution_secondary difmap
_audit_creation_method SHELXL-97
_cell_angle_alpha 90.00
_cell_angle_beta 90.00
_cell_angle_gamma 90.00
_cell_formula_units_Z 8
_cell_length_a 23.516(3)
_cell_length_b 23.516
_cell_length_c 10.6177(14)
_cell_measurement_temperature 203(2)
_cell_volume 5871.7(11)
_computing_cell_refinement 'SAINT 6.45A (Bruker, 2003)'
_computing_data_collection 'SMART 5.054 (Bruker, 1998)'
_computing_data_reduction 'SAINT 6.45A (Bruker, 2003)'
_computing_molecular_graphics 'SHELXTL 6.10 (Bruker, 2000)'
_computing_publication_material 'SHELXTL 6.10 (Bruker, 2000)'
_computing_structure_refinement 'SHELXL-97 (Sheldrick, 1997)'
_computing_structure_solution 'SHELXS-97 (Sheldrick, 1997)'
_diffrn_ambient_temperature 203(2)
_diffrn_measured_fraction_theta_full 0.984
_diffrn_measured_fraction_theta_max 0.944
_diffrn_measurement_device_type 'Bruker P4 with 1k CCD'
_diffrn_measurement_method '\f scans'
_diffrn_radiation_monochromator graphite
_diffrn_radiation_source 'fine-focus sealed tube'
_diffrn_radiation_type MoK\a
_diffrn_radiation_wavelength 0.71073
_diffrn_reflns_av_R_equivalents 0.0382
_diffrn_reflns_av_sigmaI/netI 0.0273
_diffrn_reflns_limit_h_max 31
_diffrn_reflns_limit_h_min -31
_diffrn_reflns_limit_k_max 30
_diffrn_reflns_limit_k_min -29
_diffrn_reflns_limit_l_max 12
_diffrn_reflns_limit_l_min -13
_diffrn_reflns_number 52062
_diffrn_reflns_theta_full 25.00
_diffrn_reflns_theta_max 28.31
_diffrn_reflns_theta_min 1.22
_diffrn_standards_decay_% '< 2'
_diffrn_standards_interval_count 0
_diffrn_standards_interval_time 0
_diffrn_standards_number 0
_exptl_absorpt_coefficient_mu 7.751
_exptl_absorpt_correction_T_max 0.5112
_exptl_absorpt_correction_T_min 0.3063
_exptl_absorpt_correction_type multi-scan
_exptl_absorpt_process_details 'SADABS (Sheldrick, 1996)'
_exptl_crystal_colour red-orange
_exptl_crystal_density_diffrn 1.942
_exptl_crystal_density_method 'not measured'
_exptl_crystal_description irregular
_exptl_crystal_F_000 3216
_exptl_crystal_size_max 0.20
_exptl_crystal_size_mid 0.12
_exptl_crystal_size_min 0.10
_refine_diff_density_max 1.496
_refine_diff_density_min -0.889
_refine_diff_density_rms 0.149
_refine_ls_abs_structure_details 'Flack H D (1983), Acta Cryst. A39, 876-881'
_refine_ls_abs_structure_Flack 0.357(6)
_refine_ls_extinction_method none
_refine_ls_goodness_of_fit_ref 1.595
_refine_ls_hydrogen_treatment noref
_refine_ls_matrix_type full
_refine_ls_number_parameters 220
_refine_ls_number_reflns 6726
_refine_ls_number_restraints 12
_refine_ls_restrained_S_all 1.599
_refine_ls_R_factor_all 0.0449
_refine_ls_R_factor_gt 0.0344
_refine_ls_shift/su_max 0.008
_refine_ls_shift/su_mean 0.001
_refine_ls_structure_factor_coef Fsqd
_refine_ls_weighting_details 'calc w=1/[\s^2^(Fo^2^)+(0.0285P)^2^+0.0000P] where P=(Fo^2^+2Fc^2^)/3'
_refine_ls_weighting_scheme calc
_refine_ls_wR_factor_gt 0.0753
_refine_ls_wR_factor_ref 0.0773
_reflns_number_gt 5888
_reflns_number_total 6726
_reflns_threshold_expression >2sigma(I)
_cod_data_source_file ja0629155si20060426_075244.cif
_cod_data_source_block th03
_cod_database_code 4101343

loop_
_symmetry_equiv_pos_as_xyz
'x, y, z'
'-x, -y, z'
'x+1/2, -y+1/2, -z+1/2'
'-x+1/2, y+1/2, -z+1/2'
'y+1/2, x+1/2, z+1/2'
'-y+1/2, -x+1/2, z+1/2'
'-y, x, -z'
'y, -x, -z'

loop_
_atom_site_label
_atom_site_type_symbol
_atom_site_fract_x
_atom_site_fract_y
_atom_site_fract_z
_atom_site_U_iso_or_equiv
_atom_site_adp_type
_atom_site_occupancy
_atom_site_symmetry_multiplicity
_atom_site_calc_flag
_atom_site_refinement_flags
U1 U 0.515148(9) 0.749698(11) 0.22563(2) 0.02493(7) Uani 1 1 d .
I1 I 0.57692(2) 0.75962(3) 0.48692(5) 0.05645(18) Uani 1 1 d .
I2 I 0.39894(2) 0.74283(3) 0.08456(6) 0.06376(19) Uani 1 1 d .
P1 P 0.42034(11) 0.76472(16) 0.4223(3) 0.0819(10) Uani 1 1 d D
P2 P 0.53834(11) 0.74013(11) -0.0555(2) 0.0542(6) Uani 1 1 d .
N1 N 0.5175(3) 0.8271(2) 0.2065(6) 0.0345(14) Uani 1 1 d .
N2 N 0.5136(3) 0.6724(2) 0.2383(6) 0.0345(14) Uani 1 1 d .
O1 O 0.61950(18) 0.7440(2) 0.1870(5) 0.0372(12) Uani 1 1 d .
C1 C 0.5086(4) 0.6090(3) 0.2521(8) 0.040(2) Uani 1 1 d .
C2 C 0.4477(4) 0.5943(4) 0.2483(13) 0.081(3) Uani 1 1 d .
H2A H 0.4279 0.6151 0.3125 0.122 Uiso 1 1 calc R
H2B H 0.4432 0.5543 0.2626 0.122 Uiso 1 1 calc R
H2C H 0.4324 0.6040 0.1673 0.122 Uiso 1 1 calc R
C3 C 0.5504(11) 0.5885(11) 0.351(3) 0.081(3) Uani 0.50 1 d P
C3' C 0.5273(11) 0.5924(11) 0.380(3) 0.081(3) Uani 0.50 1 d P
C4 C 0.5474(11) 0.5804(10) 0.173(3) 0.081(3) Uani 0.50 1 d P
C4' C 0.5323(11) 0.5842(10) 0.118(3) 0.081(3) Uani 0.50 1 d P
C5 C 0.5129(4) 0.8906(3) 0.2014(9) 0.046(2) Uani 1 1 d .
C6 C 0.5197(12) 0.9113(9) 0.347(3) 0.072(3) Uani 0.50 1 d P
C6' C 0.4892(11) 0.9056(10) 0.337(3) 0.072(3) Uani 0.50 1 d P
C7 C 0.4586(13) 0.9085(11) 0.136(2) 0.072(3) Uani 0.50 1 d P
C7' C 0.4748(13) 0.9074(11) 0.090(3) 0.072(3) Uani 0.50 1 d P
C8 C 0.5758(13) 0.9161(10) 0.184(2) 0.072(3) Uani 0.50 1 d P
C8' C 0.5686(13) 0.9125(10) 0.119(2) 0.072(3) Uani 0.50 1 d P
C9 C 0.6539(3) 0.6949(4) 0.2094(9) 0.051(2) Uani 1 1 d .
H9A H 0.6521 0.6694 0.1377 0.061 Uiso 1 1 calc R
H9B H 0.6403 0.6747 0.2831 0.061 Uiso 1 1 calc R
C10 C 0.7121(4) 0.7138(6) 0.2294(14) 0.097(4) Uani 1 1 d .
H10A H 0.7204 0.7167 0.3187 0.116 Uiso 1 1 calc R
H10B H 0.7388 0.6875 0.1912 0.116 Uiso 1 1 calc R
C11 C 0.7154(5) 0.7698(6) 0.169(2) 0.131(6) Uani 1 1 d U
H11A H 0.7437 0.7936 0.2095 0.157 Uiso 1 1 calc R
H11B H 0.7249 0.7662 0.0803 0.157 Uiso 1 1 calc R
C12 C 0.6561(4) 0.7946(4) 0.1853(14) 0.082(4) Uani 1 1 d .
H12A H 0.6463 0.8195 0.1157 0.099 Uiso 1 1 calc R
H12B H 0.6531 0.8157 0.2635 0.099 Uiso 1 1 calc R
C13 C 0.3635(11) 0.8202(13) 0.408(3) 0.103(4) Uani 0.50 1 d PD
C13' C 0.3666(11) 0.8170(13) 0.359(2) 0.103(4) Uani 0.50 1 d PD
C14 C 0.3547(7) 0.7244(11) 0.431(3) 0.103(4) Uani 0.50 1 d PD
C14' C 0.3761(9) 0.7047(9) 0.450(3) 0.103(4) Uani 0.50 1 d PD
C15 C 0.4307(9) 0.7108(10) 0.5513(19) 0.103(4) Uani 0.50 1 d PD
C15' C 0.4314(9) 0.8078(12) 0.561(2) 0.103(4) Uani 0.50 1 d PD
C16 C 0.5242(12) 0.6774(11) -0.138(2) 0.075(2) Uani 0.50 1 d P
C16' C 0.4941(11) 0.6856(11) -0.144(2) 0.075(2) Uani 0.50 1 d P
C17 C 0.6131(11) 0.7467(11) -0.1044(19) 0.075(2) Uani 0.50 1 d P
C17' C 0.6085(12) 0.7133(9) -0.107(2) 0.075(2) Uani 0.50 1 d P
C18 C 0.5166(5) 0.8043(4) -0.1474(10) 0.075(2) Uani 1 1 d .
H18A H 0.5265 0.8380 -0.1013 0.113 Uiso 1 1 calc R
H18B H 0.4763 0.8035 -0.1612 0.113 Uiso 1 1 calc R
H18C H 0.5359 0.8044 -0.2271 0.113 Uiso 1 1 calc R

loop_
_atom_site_aniso_label
_atom_site_aniso_U_11
_atom_site_aniso_U_22
_atom_site_aniso_U_33
_atom_site_aniso_U_23
_atom_site_aniso_U_13
_atom_site_aniso_U_12
U1 0.02791(11) 0.02122(10) 0.02568(12) -0.00001(13) -0.00316(10) -0.00046(11)
I1 0.0455(3) 0.0929(5) 0.0309(3) -0.0109(3) -0.0091(2) 0.0063(3)
I2 0.0420(3) 0.0903(5) 0.0590(4) 0.0038(4) -0.0213(3) -0.0077(3)
P1 0.0467(13) 0.125(3) 0.074(2) -0.0340(19) 0.0265(13) -0.0158(16)
P2 0.0670(14) 0.0681(16) 0.0276(12) 0.0023(11) -0.0002(10) 0.0038(13)
N1 0.040(3) 0.032(3) 0.031(4) 0.003(3) 0.002(3) 0.003(3)
N2 0.039(3) 0.019(3) 0.045(4) 0.001(3) -0.008(3) -0.008(2)
O1 0.032(2) 0.032(3) 0.047(3) -0.004(2) 0.001(2) -0.003(2)
C1 0.063(5) 0.014(3) 0.043(6) 0.005(3) -0.005(4) -0.003(3)
C2 0.070(6) 0.041(3) 0.133(10) 0.022(5) -0.002(6) -0.010(3)
C3 0.070(6) 0.041(3) 0.133(10) 0.022(5) -0.002(6) -0.010(3)
C3' 0.070(6) 0.041(3) 0.133(10) 0.022(5) -0.002(6) -0.010(3)
C4 0.070(6) 0.041(3) 0.133(10) 0.022(5) -0.002(6) -0.010(3)
C4' 0.070(6) 0.041(3) 0.133(10) 0.022(5) -0.002(6) -0.010(3)
C5 0.060(5) 0.029(4) 0.050(6) -0.003(4) -0.006(5) 0.008(4)
C6 0.106(8) 0.044(4) 0.067(8) -0.005(5) 0.004(8) 0.011(5)
C6' 0.106(8) 0.044(4) 0.067(8) -0.005(5) 0.004(8) 0.011(5)
C7 0.106(8) 0.044(4) 0.067(8) -0.005(5) 0.004(8) 0.011(5)
C7' 0.106(8) 0.044(4) 0.067(8) -0.005(5) 0.004(8) 0.011(5)
C8 0.106(8) 0.044(4) 0.067(8) -0.005(5) 0.004(8) 0.011(5)
C8' 0.106(8) 0.044(4) 0.067(8) -0.005(5) 0.004(8) 0.011(5)
C9 0.043(5) 0.057(5) 0.054(6) 0.002(5) -0.007(4) 0.010(4)
C10 0.030(5) 0.122(10) 0.138(12) 0.053(9) 0.004(6) 0.000(5)
C11 0.040(6) 0.115(11) 0.24(2) 0.006(12) 0.000(9) 0.000(7)
C12 0.048(5) 0.047(5) 0.152(13) -0.003(6) 0.034(7) -0.017(4)
C13 0.055(5) 0.163(10) 0.089(8) -0.048(8) 0.029(6) 0.014(6)
C13' 0.055(5) 0.163(10) 0.089(8) -0.048(8) 0.029(6) 0.014(6)
C14 0.055(5) 0.163(10) 0.089(8) -0.048(8) 0.029(6) 0.014(6)
C14' 0.055(5) 0.163(10) 0.089(8) -0.048(8) 0.029(6) 0.014(6)
C15 0.055(5) 0.163(10) 0.089(8) -0.048(8) 0.029(6) 0.014(6)
C15' 0.055(5) 0.163(10) 0.089(8) -0.048(8) 0.029(6) 0.014(6)
C16 0.110(7) 0.069(5) 0.047(4) -0.005(4) 0.005(5) 0.003(6)
C16' 0.110(7) 0.069(5) 0.047(4) -0.005(4) 0.005(5) 0.003(6)
C17 0.110(7) 0.069(5) 0.047(4) -0.005(4) 0.005(5) 0.003(6)
C17' 0.110(7) 0.069(5) 0.047(4) -0.005(4) 0.005(5) 0.003(6)
C18 0.110(7) 0.069(5) 0.047(4) -0.005(4) 0.005(5) 0.003(6)

loop_
_atom_type_symbol
_atom_type_description
_atom_type_scat_dispersion_real
_atom_type_scat_dispersion_imag
_atom_type_scat_source
C C 0.0033 0.0016 'International Tables Vol C Tables 4.2.6.8 and 6.1.1.4'
H H 0.0000 0.0000 'International Tables Vol C Tables 4.2.6.8 and 6.1.1.4'
N N 0.0061 0.0033 'International Tables Vol C Tables 4.2.6.8 and 6.1.1.4'
O O 0.0106 0.0060 'International Tables Vol C Tables 4.2.6.8 and 6.1.1.4'
P P 0.1023 0.0942 'International Tables Vol C Tables 4.2.6.8 and 6.1.1.4'
I I -0.4742 1.8119 'International Tables Vol C Tables 4.2.6.8 and 6.1.1.4'
U U -9.6767 9.6646 'International Tables Vol C Tables 4.2.6.8 and 6.1.1.4'

loop_
_geom_angle_atom_site_label_1
_geom_angle_atom_site_label_2
_geom_angle_atom_site_label_3
_geom_angle
N2 U1 N1 177.8(3)
N2 U1 O1 88.7(2)
N1 U1 O1 90.3(2)
N2 U1 P2 90.1(2)
N1 U1 P2 87.7(2)
O1 U1 P2 70.00(12)
N2 U1 P1 92.9(2)
N1 U1 P1 89.0(2)
O1 U1 P1 146.30(13)
P2 U1 P1 143.58(8)
N2 U1 I2 88.09(19)
N1 U1 I2 91.4(2)
O1 U1 I2 141.33(12)
P2 U1 I2 71.48(5)
P1 U1 I2 72.36(6)
N2 U1 I1 91.0(2)
N1 U1 I1 90.6(2)
O1 U1 I1 72.17(12)
P2 U1 I1 142.12(5)
P1 U1 I1 74.15(6)
I2 U1 I1 146.408(18)
C14' P1 C15' 113.4(13)
C14' P1 C14 22.9(12)
C15' P1 C14 112.1(12)
C14' P1 C13 98.6(13)
C15' P1 C13 77.1(13)
C14 P1 C13 76.2(14)
C14' P1 C13' 100.6(14)
C15' P1 C13' 91.4(13)
C14 P1 C13' 77.7(14)
C13 P1 C13' 16.4(11)
C14' P1 C15 54.6(12)
C15' P1 C15 76.5(12)
C14 P1 C15 73.9(13)
C13 P1 C15 128.2(11)
C13' P1 C15 141.8(11)
C14' P1 U1 116.3(8)
C15' P1 U1 120.9(7)
C14 P1 U1 126.2(8)
C13 P1 U1 122.9(9)
C13' P1 U1 108.5(8)
C15 P1 U1 108.9(6)
C16 P2 C17' 74.5(11)
C16 P2 C18 111.4(9)
C17' P2 C18 111.3(8)
C16 P2 C17 96.4(12)
C17' P2 C17 24.8(9)
C18 P2 C17 92.6(9)
C16 P2 C16' 22.8(10)
C17' P2 C16' 96.4(10)
C18 P2 C16' 97.9(9)
C17 P2 C16' 116.2(11)
C16 P2 U1 121.5(9)
C17' P2 U1 118.5(7)
C18 P2 U1 113.8(4)
C17 P2 U1 116.2(7)
C16' P2 U1 115.9(8)
C5 N1 U1 172.7(6)
C1 N2 U1 176.3(6)
C9 O1 C12 109.0(6)
C9 O1 U1 125.0(5)
C12 O1 U1 122.4(5)
C4 C1 C2 120.0(13)
C4 C1 C3' 103.1(16)
C2 C1 C3' 104.6(12)
C4 C1 N2 111.4(11)
C2 C1 N2 107.8(6)
C3' C1 N2 109.2(12)
C4 C1 C3 80.7(16)
C2 C1 C3 125.1(12)
C3' C1 C3 24.3(15)
N2 C1 C3 109.4(11)
C4 C1 C4' 24.7(13)
C2 C1 C4' 102.9(11)
C3' C1 C4' 126.9(15)
N2 C1 C4' 104.1(9)
C3 C1 C4' 105.4(15)
C3' C3 C1 74(5)
C3' C3 C4 118(6)
C1 C3 C4 47.2(13)
C3 C3' C1 81(6)
C4' C4 C1 96(5)
C4' C4 C3 148(5)
C1 C4 C3 52.1(14)
C4 C4' C1 59(4)
N1 C5 C7 110.9(12)
N1 C5 C7' 109.1(11)
C7 C5 C7' 23.6(13)
N1 C5 C8 108.0(10)
C7 C5 C8 128.3(15)
C7' C5 C8 110.4(15)
N1 C5 C6' 102.5(11)
C7 C5 C6' 93.3(14)
C7' C5 C6' 116.1(13)
C8 C5 C6' 110.2(13)
N1 C5 C6 104.9(10)
C7 C5 C6 115.7(14)
C7' C5 C6 135.4(14)
C8 C5 C6 84.7(13)
C6' C5 C6 26.5(13)
N1 C5 C8' 105.7(10)
C7 C5 C8' 110.0(14)
C7' C5 C8' 88.6(14)
C8 C5 C8' 25.0(10)
C6' C5 C8' 133.3(14)
C6 C5 C8' 109.1(14)
C6' C6 C5 73(4)
C6 C6' C5 80(4)
C7' C7 C5 80(5)
C7 C7' C5 76(5)
C8' C8 C5 81(4)
C8 C8' C5 74(4)
O1 C9 C10 108.1(8)
C11 C10 C9 105.0(9)
C12 C11 C10 104.2(11)
C11 C12 O1 103.2(8)
C13' C13 P1 83(3)
C13 C13' P1 80(3)
C14' C14 P1 76(2)
C14 C14' C15 132(4)
C14 C14' P1 81(2)
C15 C14' P1 65.9(10)
C14' C15 P1 59.5(9)
C16' C16 P2 90(3)
C16 C16' P2 67(3)
C17' C17 P2 78(3)
C17 C17' P2 77(3)

loop_
_geom_bond_atom_site_label_1
_geom_bond_atom_site_label_2
_geom_bond_distance
U1 N2 1.823(5)
U1 N1 1.833(6)
U1 O1 2.492(4)
U1 P2 3.042(2)
U1 P1 3.075(3)
U1 I2 3.1204(6)
U1 I1 3.1402(7)
P1 C14' 1.777(17)
P1 C15' 1.805(16)
P1 C14 1.813(16)
P1 C13 1.875(17)
P1 C13' 1.889(17)
P1 C15 1.882(17)
P2 C16 1.75(3)
P2 C17' 1.85(3)
P2 C18 1.868(11)
P2 C17 1.84(3)
P2 C16' 1.90(3)
N1 C5 1.497(9)
N2 C1 1.502(8)
O1 C9 1.429(9)
O1 C12 1.468(9)
C1 C4 1.41(3)
C1 C2 1.475(12)
C1 C3' 1.48(3)
C1 C3 1.51(3)
C1 C4' 1.63(3)
C3 C3' 0.63(4)
C4 C4' 0.69(4)
C5 C7 1.51(3)
C5 C7' 1.54(3)
C5 C8 1.61(3)
C5 C6' 1.59(3)
C5 C6 1.63(3)
C5 C8' 1.66(3)
C6 C6' 0.74(4)
C7 C7' 0.63(3)
C8 C8' 0.71(3)
C9 C10 1.454(12)
C10 C11 1.469(18)
C11 C12 1.521(14)
C13 C13' 0.54(4)
C14 C14' 0.71(4)
C14' C15 1.68(4)
C16 C16' 0.73(3)
C17 C17' 0.79(3)
